data_4027882
loop_
_publ_author_name
'Dhananjay Kumar'
'Amrita Mishra'
'Bhuwan B. Mishra'
'Subrato Bhattacharya'
'Vinod K. Tiwari'

_publ_contact_author_address
;Department of Chemistry
Banaras Hindu University
India
;
_publ_contact_author_name 'Dr. V. K. Tiwari'
_publ_section_title
;
 Synthesis of Glycoconjugate Benzothiazoles via Cleavage of Benzotriazole
 Ring
;
_journal_name_full 'Journal of Organic Chemistry'
_journal_page_first 899
_journal_page_last 909
_journal_paper_doi 10.1021/jo3021049
_journal_volume 78
_journal_year 2013
_chemical_formula_moiety 'C19 H23 N3 O6 S'
_chemical_formula_sum 'C19 H23 N3 O6 S'
_chemical_formula_weight 421.46
_space_group_IT_number 4
_symmetry_cell_setting monoclinic
_symmetry_space_group_name_Hall 'P 2yb'
_symmetry_space_group_name_H-M 'P 1 21 1'
_atom_sites_solution_hydrogens geom
_atom_sites_solution_primary direct
_atom_sites_solution_secondary difmap
_audit_creation_method SHELXL-97
_cell_angle_alpha 90.000(5)
_cell_angle_beta 104.034(5)
_cell_angle_gamma 90.000(5)
_cell_formula_units_Z 2
_cell_length_a 9.975(5)
_cell_length_b 6.850(5)
_cell_length_c 15.836(5)
_cell_measurement_reflns_used 961
_cell_measurement_temperature 293(2)
_cell_measurement_theta_max 28.9963
_cell_measurement_theta_min 3.2496
_cell_volume 1049.8(10)
_computing_cell_refinement 'CrysAlis Pro, Agilent Technologies'
_computing_data_collection 'CrysAlis Pro, Agilent Technologies'
_computing_data_reduction 'CrysAlis Pro, Agilent Technologies'
_computing_structure_refinement 'SHELXL-97 (Sheldrick, 2008)'
_computing_structure_solution 'SHELXS-97 (Sheldrick, 2008)'
_diffrn_ambient_temperature 293(2)
_diffrn_measured_fraction_theta_full 0.995
_diffrn_measured_fraction_theta_max 0.863
_diffrn_measurement_device_type 'Xcalibur Eos, Oxford Diffraction Ltd.'
_diffrn_measurement_method '\w scans'
_diffrn_radiation_monochromator graphite
_diffrn_radiation_source 'fine-focus sealed tube'
_diffrn_radiation_type MoK\a
_diffrn_radiation_wavelength 0.71073
_diffrn_reflns_av_R_equivalents 0.0276
_diffrn_reflns_av_sigmaI/netI 0.0665
_diffrn_reflns_limit_h_max 12
_diffrn_reflns_limit_h_min -12
_diffrn_reflns_limit_k_max 9
_diffrn_reflns_limit_k_min -7
_diffrn_reflns_limit_l_max 21
_diffrn_reflns_limit_l_min -21
_diffrn_reflns_number 4892
_diffrn_reflns_theta_full 25.00
_diffrn_reflns_theta_max 29.06
_diffrn_reflns_theta_min 3.26
_exptl_absorpt_coefficient_mu 0.194
_exptl_absorpt_correction_T_max 1.00000
_exptl_absorpt_correction_T_min 0.95312
_exptl_absorpt_correction_type multi-scan
_exptl_absorpt_process_details 'CrysAlis Pro, Agilent Technologies'
_exptl_crystal_colour COLOURLESS
_exptl_crystal_density_diffrn 1.333
_exptl_crystal_description BOLCK
_exptl_crystal_F_000 444
_exptl_crystal_size_max 0.34
_exptl_crystal_size_mid 0.30
_exptl_crystal_size_min 0.24
_refine_diff_density_max 0.209
_refine_diff_density_min -0.415
_refine_diff_density_rms 0.044
_refine_ls_abs_structure_details 'Flack H D (1983), Acta Cryst. A39, 876-881'
_refine_ls_abs_structure_Flack 0.10(13)
_refine_ls_extinction_method none
_refine_ls_goodness_of_fit_ref 0.946
_refine_ls_hydrogen_treatment riding-model
_refine_ls_matrix_type full
_refine_ls_number_parameters 262
_refine_ls_number_reflns 3755
_refine_ls_number_restraints 1
_refine_ls_restrained_S_all 0.946
_refine_ls_R_factor_all 0.0952
_refine_ls_R_factor_gt 0.0518
_refine_ls_shift/su_max 0.000
_refine_ls_shift/su_mean 0.000
_refine_ls_structure_factor_coef Fsqd
_refine_ls_weighting_details 'calc w=1/[\s^2^(Fo^2^)+(0.0580P)^2^+0.0000P] where P=(Fo^2^+2Fc^2^)/3'
_refine_ls_weighting_scheme calc
_refine_ls_wR_factor_gt 0.1082
_refine_ls_wR_factor_ref 0.1365
_reflns_number_gt 2235
_reflns_number_total 3755
_reflns_threshold_expression >2\s(I)
_cod_data_source_file jo3021049_si_002_4.cif
_cod_data_source_block Compound3a
_cod_depositor_comments
;
 Removing duplicate rows from the ATOM_TYPE loop.

 Antanas Vaitkus,
 2018-08-10
;
_cod_original_formula_sum 'C19 H23 N0 N3 O6 S'
_cod_database_code 4027882

loop_
_symmetry_equiv_pos_as_xyz
'x, y, z'
'-x, y+1/2, -z'

loop_
_atom_site_label
_atom_site_type_symbol
_atom_site_fract_x
_atom_site_fract_y
_atom_site_fract_z
_atom_site_U_iso_or_equiv
_atom_site_adp_type
_atom_site_occupancy
_atom_site_symmetry_multiplicity
_atom_site_calc_flag
_atom_site_refinement_flags
C12 C 0.2796(5) 0.5923(13) 1.3943(3) 0.116(2) Uani 1 1 d .
H12A H 0.1929 0.6404 1.3602 0.174 Uiso 1 1 calc R
H12B H 0.2898 0.6280 1.4541 0.174 Uiso 1 1 calc R
H12C H 0.2819 0.4527 1.3895 0.174 Uiso 1 1 calc R
C11 C 0.3978(5) 0.6811(9) 1.3609(3) 0.0804(16) Uani 1 1 d .
C10 C 0.4019(7) 0.8984(10) 1.3589(4) 0.110(2) Uani 1 1 d .
H10A H 0.3157 0.9470 1.3243 0.165 Uiso 1 1 calc R
H10B H 0.4759 0.9402 1.3341 0.165 Uiso 1 1 calc R
H10C H 0.4166 0.9482 1.4171 0.165 Uiso 1 1 calc R
S1 S 0.42592(9) 0.59217(18) 0.94203(6) 0.0586(3) Uani 1 1 d .
O6 O 0.6204(2) 0.5909(5) 1.08927(13) 0.0513(6) Uani 1 1 d .
N1 N 0.7023(3) 0.6115(6) 0.97368(17) 0.0498(7) Uani 1 1 d .
C13 C 0.5825(3) 0.5995(7) 1.00347(19) 0.0460(8) Uani 1 1 d .
C6 C 0.5166(3) 0.5796(8) 1.1394(2) 0.0519(10) Uani 1 1 d .
H6A H 0.4402 0.4972 1.1103 0.062 Uiso 1 1 calc R
H6B H 0.4810 0.7085 1.1472 0.062 Uiso 1 1 calc R
C14 C 0.8404(3) 0.6207(7) 1.0194(2) 0.0471(9) Uani 1 1 d .
O4 O 0.3921(3) 0.6048(7) 1.27629(15) 0.0740(8) Uani 1 1 d .
O3 O 0.5276(3) 0.6104(6) 1.41321(16) 0.0778(9) Uani 1 1 d .
O5 O 0.6899(2) 0.6312(5) 1.26892(15) 0.0574(7) Uani 1 1 d .
N2 N 0.6936(3) 0.6146(7) 0.88454(18) 0.0639(9) Uani 1 1 d .
C15 C 0.9082(4) 0.6207(8) 1.1069(2) 0.0582(10) Uani 1 1 d .
H15 H 0.8611 0.6142 1.1508 0.070 Uiso 1 1 calc R
N3 N 0.8175(3) 0.6238(7) 0.8735(2) 0.0696(10) Uani 1 1 d .
C19 C 0.9111(4) 0.6271(7) 0.9542(2) 0.0569(11) Uani 1 1 d .
O2 O 0.7512(3) 0.2309(5) 1.3678(2) 0.0785(10) Uani 1 1 d .
O1 O 0.8887(3) 0.4502(6) 1.3230(2) 0.0890(12) Uani 1 1 d .
C5 C 0.5888(4) 0.4933(6) 1.2260(2) 0.0493(10) Uani 1 1 d .
H5 H 0.6353 0.3724 1.2161 0.059 Uiso 1 1 calc R
C17 C 1.1218(4) 0.6353(8) 1.0584(3) 0.0753(14) Uani 1 1 d .
H17 H 1.2178 0.6397 1.0736 0.090 Uiso 1 1 calc R
C3 C 0.5603(5) 0.4326(8) 1.3781(3) 0.0711(14) Uani 1 1 d .
H3 H 0.5230 0.3226 1.4048 0.085 Uiso 1 1 calc R
C1 C 0.7815(4) 0.5614(8) 1.3438(2) 0.0689(14) Uani 1 1 d .
H1 H 0.8212 0.6713 1.3812 0.083 Uiso 1 1 calc R
C2 C 0.7165(5) 0.4166(8) 1.3956(3) 0.0717(14) Uani 1 1 d .
H2 H 0.7580 0.4325 1.4580 0.086 Uiso 1 1 calc R
C8 C 0.8828(5) 0.2499(9) 1.3469(3) 0.0812(16) Uani 1 1 d .
C4 C 0.4866(4) 0.4483(7) 1.2809(3) 0.0623(12) Uani 1 1 d .
H4 H 0.4367 0.3271 1.2610 0.075 Uiso 1 1 calc R
C16 C 1.0503(4) 0.6312(8) 1.1242(3) 0.0700(13) Uani 1 1 d .
H16 H 1.1006 0.6358 1.1818 0.084 Uiso 1 1 calc R
C18 C 1.0549(4) 0.6329(7) 0.9732(3) 0.0690(13) Uani 1 1 d .
H18 H 1.1025 0.6351 0.9295 0.083 Uiso 1 1 calc R
C9 C 0.9994(6) 0.2078(9) 1.4260(3) 0.107(2) Uani 1 1 d .
H9A H 1.0864 0.2178 1.4104 0.161 Uiso 1 1 calc R
H9B H 0.9890 0.0783 1.4468 0.161 Uiso 1 1 calc R
H9C H 0.9967 0.3006 1.4710 0.161 Uiso 1 1 calc R
C7 C 0.8852(5) 0.1195(13) 1.2707(3) 0.111(2) Uani 1 1 d .
H7A H 0.9733 0.1302 1.2566 0.166 Uiso 1 1 calc R
H7B H 0.8135 0.1584 1.2214 0.166 Uiso 1 1 calc R
H7C H 0.8704 -0.0134 1.2855 0.166 Uiso 1 1 calc R

loop_
_atom_site_aniso_label
_atom_site_aniso_U_11
_atom_site_aniso_U_22
_atom_site_aniso_U_33
_atom_site_aniso_U_23
_atom_site_aniso_U_13
_atom_site_aniso_U_12
C12 0.127(4) 0.157(6) 0.084(3) -0.036(5) 0.062(3) -0.054(6)
C11 0.088(4) 0.103(5) 0.056(3) -0.018(3) 0.027(2) -0.022(3)
C10 0.145(6) 0.094(5) 0.093(5) -0.011(4) 0.032(4) -0.005(4)
S1 0.0554(5) 0.0678(7) 0.0471(5) 0.0059(7) 0.0021(4) 0.0015(7)
O6 0.0476(12) 0.0688(19) 0.0372(12) 0.0020(18) 0.0097(9) -0.0001(18)
N1 0.0544(17) 0.0549(19) 0.0404(14) 0.005(2) 0.0121(12) 0.006(2)
C13 0.0540(19) 0.048(2) 0.0342(16) 0.007(2) 0.0080(14) 0.003(2)
C6 0.0490(19) 0.067(3) 0.0421(18) 0.001(2) 0.0153(14) -0.001(2)
C14 0.0502(19) 0.044(2) 0.0486(19) 0.007(2) 0.0151(15) 0.005(2)
O4 0.0733(17) 0.105(3) 0.0459(14) -0.012(2) 0.0185(12) -0.004(2)
O3 0.102(2) 0.088(2) 0.0435(14) -0.011(2) 0.0175(14) -0.019(3)
O5 0.0627(15) 0.0602(19) 0.0452(13) 0.0074(15) 0.0053(11) -0.0165(16)
N2 0.075(2) 0.077(3) 0.0391(16) 0.006(2) 0.0131(14) 0.012(3)
C15 0.051(2) 0.068(3) 0.055(2) 0.003(3) 0.0105(15) 0.007(3)
N3 0.073(2) 0.083(3) 0.057(2) 0.007(2) 0.0256(17) 0.010(3)
C19 0.060(2) 0.051(3) 0.062(2) 0.010(2) 0.0199(18) 0.012(2)
O2 0.084(2) 0.086(3) 0.061(2) 0.0131(19) 0.0082(16) -0.020(2)
O1 0.065(2) 0.102(3) 0.095(3) 0.039(2) 0.0094(18) -0.007(2)
C5 0.056(2) 0.048(2) 0.043(2) -0.0026(19) 0.0110(17) -0.0085(19)
C17 0.051(2) 0.070(4) 0.107(4) 0.000(3) 0.025(2) 0.000(3)
C3 0.093(4) 0.078(3) 0.046(2) -0.003(2) 0.023(2) -0.026(3)
C1 0.075(3) 0.078(4) 0.044(2) 0.013(3) -0.0050(19) -0.026(3)
C2 0.090(4) 0.074(4) 0.043(2) 0.008(3) 0.001(2) -0.027(3)
C8 0.079(4) 0.091(4) 0.063(3) 0.028(3) -0.005(3) -0.004(3)
C4 0.076(3) 0.069(3) 0.041(2) -0.003(2) 0.014(2) -0.025(3)
C16 0.061(2) 0.067(3) 0.075(3) -0.001(3) 0.004(2) -0.002(3)
C18 0.061(3) 0.063(3) 0.091(3) 0.005(3) 0.035(2) 0.006(3)
C9 0.103(4) 0.108(5) 0.090(4) 0.033(4) -0.018(3) 0.009(4)
C7 0.101(4) 0.136(6) 0.091(4) 0.015(6) 0.014(3) -0.001(5)

loop_
_atom_type_symbol
_atom_type_description
_atom_type_scat_dispersion_real
_atom_type_scat_dispersion_imag
_atom_type_scat_source
C C 0.0033 0.0016 'International Tables Vol C Tables 4.2.6.8 and 6.1.1.4'
H H 0.0000 0.0000 'International Tables Vol C Tables 4.2.6.8 and 6.1.1.4'
O O 0.0106 0.0060 'International Tables Vol C Tables 4.2.6.8 and 6.1.1.4'
S S 0.1246 0.1234 'International Tables Vol C Tables 4.2.6.8 and 6.1.1.4'
N N 0.0061 0.0033 'International Tables Vol C Tables 4.2.6.8 and 6.1.1.4'

loop_
_geom_angle_atom_site_label_1
_geom_angle_atom_site_label_2
_geom_angle_atom_site_label_3
_geom_angle
C11 C12 H12A 109.5
C11 C12 H12B 109.5
H12A C12 H12B 109.5
C11 C12 H12C 109.5
H12A C12 H12C 109.5
H12B C12 H12C 109.5
O4 C11 O3 104.1(4)
O4 C11 C10 110.0(5)
O3 C11 C10 108.8(5)
O4 C11 C12 108.7(4)
O3 C11 C12 109.2(5)
C10 C11 C12 115.5(6)
C11 C10 H10A 109.5
C11 C10 H10B 109.5
H10A C10 H10B 109.5
C11 C10 H10C 109.5
H10A C10 H10C 109.5
H10B C10 H10C 109.5
C13 O6 C6 120.1(2)
N2 N1 C13 119.8(3)
N2 N1 C14 109.7(3)
C13 N1 C14 130.5(3)
O6 C13 N1 107.2(2)
O6 C13 S1 127.4(2)
N1 C13 S1 125.3(2)
O6 C6 C5 105.7(3)
O6 C6 H6A 110.6
C5 C6 H6A 110.6
O6 C6 H6B 110.6
C5 C6 H6B 110.6
H6A C6 H6B 108.7
C15 C14 C19 122.2(3)
C15 C14 N1 134.5(3)
C19 C14 N1 103.4(3)
C4 O4 C11 110.7(4)
C3 O3 C11 108.9(4)
C1 O5 C5 114.8(3)
N3 N2 N1 108.1(3)
C16 C15 C14 115.2(3)
C16 C15 H15 122.4
C14 C15 H15 122.4
N2 N3 C19 109.2(3)
N3 C19 C14 109.6(3)
N3 C19 C18 128.8(4)
C14 C19 C18 121.5(4)
C2 O2 C8 107.3(4)
C1 O1 C8 111.9(4)
O5 C5 C6 107.5(3)
O5 C5 C4 110.8(3)
C6 C5 C4 111.1(3)
O5 C5 H5 109.1
C6 C5 H5 109.1
C4 C5 H5 109.1
C18 C17 C16 121.7(4)
C18 C17 H17 119.2
C16 C17 H17 119.2
O3 C3 C2 108.4(4)
O3 C3 C4 103.5(4)
C2 C3 C4 114.0(3)
O3 C3 H3 110.2
C2 C3 H3 110.2
C4 C3 H3 110.2
O5 C1 O1 111.3(4)
O5 C1 C2 113.8(3)
O1 C1 C2 102.6(4)
O5 C1 H1 109.6
O1 C1 H1 109.6
C2 C1 H1 109.6
O2 C2 C3 109.0(4)
O2 C2 C1 104.4(4)
C3 C2 C1 113.9(4)
O2 C2 H2 109.8
C3 C2 H2 109.8
C1 C2 H2 109.8
O1 C8 O2 104.3(4)
O1 C8 C7 110.4(5)
O2 C8 C7 108.9(4)
O1 C8 C9 109.2(4)
O2 C8 C9 110.7(4)
C7 C8 C9 113.1(5)
O4 C4 C5 110.2(4)
O4 C4 C3 104.8(3)
C5 C4 C3 111.2(3)
O4 C4 H4 110.2
C5 C4 H4 110.2
C3 C4 H4 110.2
C15 C16 C17 122.6(4)
C15 C16 H16 118.7
C17 C16 H16 118.7
C17 C18 C19 116.7(4)
C17 C18 H18 121.7
C19 C18 H18 121.7
C8 C9 H9A 109.5
C8 C9 H9B 109.5
H9A C9 H9B 109.5
C8 C9 H9C 109.5
H9A C9 H9C 109.5
H9B C9 H9C 109.5
C8 C7 H7A 109.5
C8 C7 H7B 109.5
H7A C7 H7B 109.5
C8 C7 H7C 109.5
H7A C7 H7C 109.5
H7B C7 H7C 109.5

loop_
_geom_bond_atom_site_label_1
_geom_bond_atom_site_label_2
_geom_bond_distance
C12 C11 1.531(7)
C12 H12A 0.9600
C12 H12B 0.9600
C12 H12C 0.9600
C11 O4 1.426(5)
C11 O3 1.441(6)
C11 C10 1.490(8)
C10 H10A 0.9600
C10 H10B 0.9600
C10 H10C 0.9600
S1 C13 1.628(3)
O6 C13 1.320(3)
O6 C6 1.452(4)
N1 N2 1.393(4)
N1 C13 1.390(4)
N1 C14 1.394(4)
C6 C5 1.506(5)
C6 H6A 0.9700
C6 H6B 0.9700
C14 C15 1.386(5)
C14 C19 1.385(5)
O4 C4 1.417(6)
O3 C3 1.410(6)
O5 C1 1.394(4)
O5 C5 1.428(4)
N2 N3 1.290(4)
C15 C16 1.379(5)
C15 H15 0.9300
N3 C19 1.388(5)
C19 C18 1.393(5)
O2 C2 1.416(6)
O2 C8 1.435(6)
O1 C1 1.416(6)
O1 C8 1.429(7)
C5 C4 1.524(5)
C5 H5 0.9800
C17 C18 1.352(6)
C17 C16 1.398(6)
C17 H17 0.9300
C3 C2 1.519(6)
C3 C4 1.540(6)
C3 H3 0.9800
C1 C2 1.528(6)
C1 H1 0.9800
C2 H2 0.9800
C8 C7 1.506(8)
C8 C9 1.517(6)
C4 H4 0.9800
C16 H16 0.9300
C18 H18 0.9300
C9 H9A 0.9600
C9 H9B 0.9600
C9 H9C 0.9600
C7 H7A 0.9600
C7 H7B 0.9600
C7 H7C 0.9600
